data_2222112
loop_
_publ_author_name
'Huang, Feng'
'Jin, Bin'
'Zhang, Jian-Feng'

_publ_section_title
;
 3-[3-(2-Pyridyl)-1<i>H</i>-pyrazol-1-yl]propanamide
;
_journal_coeditor_code NG2581
_journal_issue 6
_journal_name_full 'Acta Crystallographica Section E'
_journal_page_first o1411
_journal_paper_doi 10.1107/S1600536809019060
_journal_volume 65
_journal_year 2009
_chemical_formula_iupac 'C11 H12 N4 O'
_chemical_formula_moiety 'C11 H12 N4 O'
_chemical_formula_sum 'C11 H12 N4 O'
_chemical_formula_weight 216.25
_chemical_name_systematic
;
3-[3-(2-Pyridyl)-1<i>H</i>-pyrazol-1-yl]propanamide
;
_space_group_IT_number 2
_symmetry_cell_setting triclinic
_symmetry_space_group_name_Hall '-P 1'
_symmetry_space_group_name_H-M 'P -1'
_atom_sites_solution_hydrogens geom
_atom_sites_solution_primary direct
_atom_sites_solution_secondary difmap
_audit_creation_method SHELXL-97
_cell_angle_alpha 97.99(3)
_cell_angle_beta 98.95(3)
_cell_angle_gamma 90.40(3)
_cell_formula_units_Z 2
_cell_length_a 7.7446(15)
_cell_length_b 8.3517(17)
_cell_length_c 8.4804(17)
_cell_measurement_reflns_used 5019
_cell_measurement_temperature 293(2)
_cell_measurement_theta_max 27.39
_cell_measurement_theta_min 3.22
_cell_volume 536.3(2)
_computing_cell_refinement 'RAPID-AUTO (Rigaku, 1998)'
_computing_data_collection 'RAPID-AUTO (Rigaku, 1998)'
_computing_data_reduction 'CrystalStructure (Rigaku/MSC, 2004)'
_computing_molecular_graphics 'SHELXTL (Sheldrick, 2008)'
_computing_publication_material 'SHELXL97 (Sheldrick, 2008)'
_computing_structure_refinement 'SHELXL97 (Sheldrick, 2008)'
_computing_structure_solution 'SHELXS97 (Sheldrick, 2008)'
_diffrn_ambient_temperature 293(2)
_diffrn_detector_area_resol_mean 0
_diffrn_measured_fraction_theta_full 0.991
_diffrn_measured_fraction_theta_max 0.991
_diffrn_measurement_device_type 'Rigaku R-AXIS RAPID'
_diffrn_measurement_method \w
_diffrn_radiation_monochromator graphite
_diffrn_radiation_source 'fine-focus sealed tube'
_diffrn_radiation_type MoK\a
_diffrn_radiation_wavelength 0.71073
_diffrn_reflns_av_R_equivalents 0.0290
_diffrn_reflns_av_sigmaI/netI 0.0349
_diffrn_reflns_limit_h_max 9
_diffrn_reflns_limit_h_min -9
_diffrn_reflns_limit_k_max 10
_diffrn_reflns_limit_k_min -10
_diffrn_reflns_limit_l_max 10
_diffrn_reflns_limit_l_min -10
_diffrn_reflns_number 5019
_diffrn_reflns_theta_full 27.39
_diffrn_reflns_theta_max 27.39
_diffrn_reflns_theta_min 3.22
_diffrn_standards_decay_% 0
_diffrn_standards_interval_time 0
_diffrn_standards_number 0
_exptl_absorpt_coefficient_mu 0.091
_exptl_absorpt_correction_T_max 0.972
_exptl_absorpt_correction_T_min 0.947
_exptl_absorpt_correction_type multi-scan
_exptl_absorpt_process_details '(ABSCOR; Higashi, 1995)'
_exptl_crystal_colour Colorless
_exptl_crystal_density_diffrn 1.339
_exptl_crystal_density_method 'not measured'
_exptl_crystal_description Block
_exptl_crystal_F_000 228
_exptl_crystal_size_max 0.58
_exptl_crystal_size_mid 0.55
_exptl_crystal_size_min 0.27
_refine_diff_density_max 0.365
_refine_diff_density_min -0.275
_refine_ls_extinction_coef 0.038(11)
_refine_ls_extinction_expression Fc^*^=kFc[1+0.001xFc^2^\l^3^/sin(2\q)]^-1/4^
_refine_ls_extinction_method 'SHELXL97 (Sheldrick, 2008)'
_refine_ls_goodness_of_fit_ref 1.123
_refine_ls_hydrogen_treatment constr
_refine_ls_matrix_type full
_refine_ls_number_parameters 146
_refine_ls_number_reflns 2410
_refine_ls_number_restraints 0
_refine_ls_restrained_S_all 1.123
_refine_ls_R_factor_all 0.0557
_refine_ls_R_factor_gt 0.0447
_refine_ls_shift/su_max 0.000
_refine_ls_shift/su_mean 0.000
_refine_ls_structure_factor_coef Fsqd
_refine_ls_weighting_details 'calc w=1/[\s^2^(Fo^2^)+(0.0807P)^2^+0.0265P] where P=(Fo^2^+2Fc^2^)/3'
_refine_ls_weighting_scheme calc
_refine_ls_wR_factor_gt 0.1283
_refine_ls_wR_factor_ref 0.1387
_reflns_number_gt 1937
_reflns_number_total 2410
_reflns_threshold_expression I>2\s(I)
_cod_data_source_file ng2581.cif
_cod_data_source_block I
_cod_depositor_comments
;
The following automatic conversions were performed:
'_geom_hbond_publ_flag' value 'Y' changed to 'y' according to
'/home/saulius/struct/CIF-dictionaries/cif_core.dic' dictionary named
'cif_core.dic' version 2.4.1 from 2010-06-29 (2 times).

Automatic conversion script
Id: cif_fix_enum 1527 2010-12-29 10:47:43Z saulius 

The following automatic conversions were performed:

'_geom_hbond_publ_flag' value 'Y' changed to 'y' according to
/home/saulius/struct/CIF-dictionaries/cif_core.dic dictionary named
'cif_core.dic' version 2.4.1 from 2010-06-29 (2 times).

Automatic conversion script
Id: cif_fix_values 1715 2011-07-08 13:25:40Z adriana 
;
_cod_original_cell_volume 536.4(2)
_cod_database_code 2222112
_cod_database_fobs_code 2222112

loop_
_symmetry_equiv_pos_as_xyz
'x, y, z'
'-x, -y, -z'

loop_
_atom_site_type_symbol
_atom_site_label
_atom_site_fract_x
_atom_site_fract_y
_atom_site_fract_z
_atom_site_U_iso_or_equiv
_atom_site_adp_type
_atom_site_calc_flag
_atom_site_refinement_flags
_atom_site_occupancy
_atom_site_disorder_assembly
_atom_site_disorder_group
N N1 0.41230(16) 0.30020(14) 0.39463(14) 0.0502(3) Uani d . 1 . .
H H1A 0.5037 0.3623 0.4058 0.060 Uiso calc R 1 . .
H H1B 0.4039 0.2110 0.3293 0.060 Uiso calc R 1 . .
O O1 0.28772(12) 0.46829(11) 0.57395(12) 0.0495(3) Uani d . 1 . .
C C1 0.28366(17) 0.34222(15) 0.47849(14) 0.0391(3) Uani d . 1 . .
C C2 0.13022(19) 0.22241(18) 0.44677(16) 0.0509(4) Uani d . 1 . .
H H2A 0.0683 0.2257 0.3387 0.061 Uiso calc R 1 . .
H H2B 0.1748 0.1145 0.4503 0.061 Uiso calc R 1 . .
C C3 0.00195(18) 0.25207(18) 0.56416(17) 0.0477(4) Uani d . 1 . .
H H3A -0.0373 0.3623 0.5664 0.057 Uiso calc R 1 . .
H H3B -0.0994 0.1801 0.5266 0.057 Uiso calc R 1 . .
N N2 0.07610(14) 0.22676(13) 0.72718(13) 0.0403(3) Uani d . 1 . .
C C4 0.0879(2) 0.33312(17) 0.86282(18) 0.0500(4) Uani d . 1 . .
H H4A 0.0518 0.4395 0.8703 0.060 Uiso calc R 1 . .
C C5 0.1622(2) 0.25694(17) 0.98736(17) 0.0496(4) Uani d . 1 . .
H H5A 0.1874 0.2996 1.0959 0.060 Uiso calc R 1 . .
C C6 0.19232(15) 0.09985(15) 0.91577(15) 0.0367(3) Uani d . 1 . .
N N3 0.13956(14) 0.08220(13) 0.75618(13) 0.0401(3) Uani d . 1 . .
C C7 0.26942(15) -0.03550(14) 0.99317(15) 0.0368(3) Uani d . 1 . .
C C8 0.28816(18) -0.18581(16) 0.90392(18) 0.0457(3) Uani d . 1 . .
H H8A 0.2547 -0.2021 0.7926 0.055 Uiso calc R 1 . .
C C9 0.3569(2) -0.30988(17) 0.9829(2) 0.0555(4) Uani d . 1 . .
H H9A 0.3706 -0.4110 0.9253 0.067 Uiso calc R 1 . .
C C10 0.4054(2) -0.28298(19) 1.1479(2) 0.0576(4) Uani d . 1 . .
H H10A 0.4498 -0.3655 1.2041 0.069 Uiso calc R 1 . .
C C11 0.3862(2) -0.13031(19) 1.22693(19) 0.0538(4) Uani d . 1 . .
H H11A 0.4210 -0.1116 1.3381 0.065 Uiso calc R 1 . .
N N4 0.32045(15) -0.00708(14) 1.15354(14) 0.0451(3) Uani d . 1 . .

loop_
_atom_site_aniso_label
_atom_site_aniso_U_11
_atom_site_aniso_U_22
_atom_site_aniso_U_33
_atom_site_aniso_U_12
_atom_site_aniso_U_13
_atom_site_aniso_U_23
N1 0.0535(7) 0.0437(6) 0.0500(7) -0.0114(5) 0.0099(5) -0.0069(5)
O1 0.0528(6) 0.0395(5) 0.0531(6) -0.0070(4) 0.0085(5) -0.0038(4)
C1 0.0461(7) 0.0361(6) 0.0327(6) -0.0044(5) -0.0025(5) 0.0070(5)
C2 0.0590(9) 0.0539(8) 0.0366(7) -0.0193(7) 0.0031(6) 0.0012(6)
C3 0.0437(7) 0.0515(8) 0.0466(8) -0.0067(6) -0.0011(6) 0.0121(6)
N2 0.0428(6) 0.0378(6) 0.0409(6) 0.0012(4) 0.0078(4) 0.0057(4)
C4 0.0662(9) 0.0374(7) 0.0486(8) 0.0102(6) 0.0171(7) 0.0040(6)
C5 0.0715(9) 0.0410(7) 0.0364(7) 0.0097(6) 0.0124(6) 0.0007(5)
C6 0.0361(6) 0.0354(6) 0.0389(7) -0.0020(5) 0.0092(5) 0.0028(5)
N3 0.0408(6) 0.0356(5) 0.0421(6) -0.0008(4) 0.0037(4) 0.0019(4)
C7 0.0326(6) 0.0358(6) 0.0418(7) -0.0022(5) 0.0071(5) 0.0031(5)
C8 0.0439(7) 0.0412(7) 0.0479(8) 0.0025(5) 0.0031(6) -0.0025(6)
C9 0.0539(8) 0.0384(7) 0.0704(10) 0.0086(6) 0.0045(7) -0.0001(7)
C10 0.0580(9) 0.0467(8) 0.0698(11) 0.0122(7) 0.0072(7) 0.0175(7)
C11 0.0603(9) 0.0545(8) 0.0469(8) 0.0079(7) 0.0048(6) 0.0120(7)
N4 0.0515(7) 0.0417(6) 0.0417(6) 0.0033(5) 0.0072(5) 0.0041(5)

loop_
_atom_type_symbol
_atom_type_description
_atom_type_scat_dispersion_real
_atom_type_scat_dispersion_imag
_atom_type_scat_source
C C 0.0033 0.0016 'International Tables Vol C Tables 4.2.6.8 and 6.1.1.4'
H H 0.0000 0.0000 'International Tables Vol C Tables 4.2.6.8 and 6.1.1.4'
N N 0.0061 0.0033 'International Tables Vol C Tables 4.2.6.8 and 6.1.1.4'
O O 0.0106 0.0060 'International Tables Vol C Tables 4.2.6.8 and 6.1.1.4'

loop_
_geom_angle_atom_site_label_1
_geom_angle_atom_site_label_2
_geom_angle_atom_site_label_3
_geom_angle_site_symmetry_1
_geom_angle_site_symmetry_3
_geom_angle
_geom_angle_publ_flag
C1 N1 H1A . . 120.0 ?
C1 N1 H1B . . 120.0 ?
H1A N1 H1B . . 120.0 ?
O1 C1 N1 . . 123.19(12) ?
O1 C1 C2 . . 122.26(12) ?
N1 C1 C2 . . 114.55(11) ?
C3 C2 C1 . . 114.53(11) ?
C3 C2 H2A . . 108.6 ?
C1 C2 H2A . . 108.6 ?
C3 C2 H2B . . 108.6 ?
C1 C2 H2B . . 108.6 ?
H2A C2 H2B . . 107.6 ?
N2 C3 C2 . . 112.93(12) ?
N2 C3 H3A . . 109.0 ?
C2 C3 H3A . . 109.0 ?
N2 C3 H3B . . 109.0 ?
C2 C3 H3B . . 109.0 ?
H3A C3 H3B . . 107.8 ?
C4 N2 N3 . . 111.95(11) ?
C4 N2 C3 . . 127.56(12) ?
N3 N2 C3 . . 120.47(11) ?
N2 C4 C5 . . 107.59(13) ?
N2 C4 H4A . . 126.2 ?
C5 C4 H4A . . 126.2 ?
C4 C5 C6 . . 104.82(13) ?
C4 C5 H5A . . 127.6 ?
C6 C5 H5A . . 127.6 ?
N3 C6 C5 . . 110.81(12) ?
N3 C6 C7 . . 120.56(11) ?
C5 C6 C7 . . 128.63(12) ?
C6 N3 N2 . . 104.84(10) ?
N4 C7 C8 . . 121.89(13) ?
N4 C7 C6 . . 116.74(11) ?
C8 C7 C6 . . 121.38(12) ?
C9 C8 C7 . . 119.08(14) ?
C9 C8 H8A . . 120.5 ?
C7 C8 H8A . . 120.5 ?
C8 C9 C10 . . 119.41(14) ?
C8 C9 H9A . . 120.3 ?
C10 C9 H9A . . 120.3 ?
C11 C10 C9 . . 118.01(15) ?
C11 C10 H10A . . 121.0 ?
C9 C10 H10A . . 121.0 ?
N4 C11 C10 . . 123.96(15) ?
N4 C11 H11A . . 118.0 ?
C10 C11 H11A . . 118.0 ?
C11 N4 C7 . . 117.61(12) ?

loop_
_geom_bond_atom_site_label_1
_geom_bond_atom_site_label_2
_geom_bond_site_symmetry_2
_geom_bond_distance
_geom_bond_publ_flag
N1 C1 . 1.3332(18) ?
N1 H1A . 0.8600 ?
N1 H1B . 0.8600 ?
O1 C1 . 1.2328(16) ?
C1 C2 . 1.5150(18) ?
C2 C3 . 1.511(2) ?
C2 H2A . 0.9700 ?
C2 H2B . 0.9700 ?
C3 N2 . 1.4566(18) ?
C3 H3A . 0.9700 ?
C3 H3B . 0.9700 ?
N2 C4 . 1.3427(19) ?
N2 N3 . 1.3464(16) ?
C4 C5 . 1.362(2) ?
C4 H4A . 0.9300 ?
C5 C6 . 1.4040(18) ?
C5 H5A . 0.9300 ?
C6 N3 . 1.3386(16) ?
C6 C7 . 1.4693(18) ?
C7 N4 . 1.3431(18) ?
C7 C8 . 1.3938(19) ?
C8 C9 . 1.377(2) ?
C8 H8A . 0.9300 ?
C9 C10 . 1.378(2) ?
C9 H9A . 0.9300 ?
C10 C11 . 1.376(2) ?
C10 H10A . 0.9300 ?
C11 N4 . 1.3389(19) ?
C11 H11A . 0.9300 ?

loop_
_geom_hbond_atom_site_label_D
_geom_hbond_atom_site_label_H
_geom_hbond_atom_site_label_A
_geom_hbond_site_symmetry_D
_geom_hbond_site_symmetry_H
_geom_hbond_site_symmetry_A
_geom_hbond_distance_DH
_geom_hbond_distance_HA
_geom_hbond_distance_DA
_geom_hbond_angle_DHA
_geom_hbond_publ_flag
N1 H1A O1 . . 2_666 0.86 2.11 2.968(2) 175 y
N1 H1B N4 . . 1_554 0.86 2.21 3.055(2) 167 y

loop_
_cod_related_entry_id
_cod_related_entry_database
_cod_related_entry_code
1 ChemSpider 24742438
